data_7228491
loop_
_publ_author_name
'Shen, Fang-Fang'
'Zhao, Jiang-Lin'
'Chen, Kai'
'Xu, Jing'
'Wang, Yuan'
'Hua, Zi-Yi'
'Wu, Lu'
'Chen, Mindong'
'Zhang, Yun-Qian'
'Tao, Zhu'

_publ_section_title
;
 Coordination and supramolecular assemblies of Mono-hydroxylated
 octamethylcucurbit[6]uril with alkali and alkaline earth metal ions in
 the presence of polychloride cadmium anions
;
_journal_name_full CrystEngComm
_journal_paper_doi 10.1039/C7CE00751E
_journal_year 2017
_chemical_formula_sum 'C44 H115 Ba2 Cd Cl7 N24 O44'
_chemical_formula_weight 2319.83
_chemical_name_systematic
;
 ?
;
_space_group_IT_number 2
_symmetry_cell_setting triclinic
_symmetry_space_group_name_Hall '-P 1'
_symmetry_space_group_name_H-M 'P -1'
_atom_sites_solution_hydrogens geom
_atom_sites_solution_primary direct
_atom_sites_solution_secondary difmap
_audit_creation_method SHELXL-97
_audit_update_record
;
2016-12-27 deposited with the CCDC.
2017-06-15 downloaded from the CCDC.
;
_cell_angle_alpha 92.900(2)
_cell_angle_beta 105.986(2)
_cell_angle_gamma 117.0840(10)
_cell_formula_units_Z 2
_cell_length_a 15.5481(9)
_cell_length_b 16.8984(11)
_cell_length_c 19.9892(14)
_cell_measurement_temperature 223(2)
_cell_volume 4399.1(5)
_computing_cell_refinement 'SAINT (Bruker, 2005)'
_computing_data_collection 'APEX2 (Bruker, 2005)'
_computing_data_reduction SAINT
_computing_molecular_graphics 'Ortep-3 for Windows (Farrugia, 1997)'
_computing_publication_material 'WinGX (Farrugia, 1999)'
_computing_structure_refinement 'SHELXL97 (Sheldrick, 2008)'
_computing_structure_solution 'SHELXS97 (Sheldrick, 2008)'
_diffrn_ambient_temperature 223(2)
_diffrn_measured_fraction_theta_full 0.988
_diffrn_measured_fraction_theta_max 0.988
_diffrn_measurement_device_type 'Bruker Smart Apex2 CCD Detector'
_diffrn_measurement_method '\f and \w scan'
_diffrn_radiation_monochromator graphite
_diffrn_radiation_source 'fine-focus sealed tube'
_diffrn_radiation_type MoK\a
_diffrn_radiation_wavelength 0.71073
_diffrn_reflns_av_R_equivalents 0.0433
_diffrn_reflns_av_sigmaI/netI 0.0838
_diffrn_reflns_limit_h_max 20
_diffrn_reflns_limit_h_min -19
_diffrn_reflns_limit_k_max 21
_diffrn_reflns_limit_k_min -18
_diffrn_reflns_limit_l_max 26
_diffrn_reflns_limit_l_min -25
_diffrn_reflns_number 37442
_diffrn_reflns_theta_full 27.67
_diffrn_reflns_theta_max 27.67
_diffrn_reflns_theta_min 2.18
_exptl_absorpt_coefficient_mu 1.441
_exptl_absorpt_correction_T_max 0.7517
_exptl_absorpt_correction_T_min 0.6969
_exptl_absorpt_correction_type multi-scan
_exptl_absorpt_process_details 'SADABS (Bruker, 2008)'
_exptl_crystal_colour colorless
_exptl_crystal_density_diffrn 1.751
_exptl_crystal_density_method 'not measured'
_exptl_crystal_description prism
_exptl_crystal_F_000 2356
_exptl_crystal_size_max 0.27
_exptl_crystal_size_mid 0.23
_exptl_crystal_size_min 0.21
_platon_squeeze_details
;
;
_refine_diff_density_max 4.299
_refine_diff_density_min -2.129
_refine_diff_density_rms 0.192
_refine_ls_extinction_method none
_refine_ls_goodness_of_fit_ref 1.032
_refine_ls_hydrogen_treatment constr
_refine_ls_matrix_type full
_refine_ls_number_parameters 901
_refine_ls_number_reflns 20306
_refine_ls_number_restraints 18
_refine_ls_restrained_S_all 1.033
_refine_ls_R_factor_all 0.1066
_refine_ls_R_factor_gt 0.0779
_refine_ls_shift/su_max 0.001
_refine_ls_shift/su_mean 0.000
_refine_ls_structure_factor_coef Fsqd
_refine_ls_weighting_details 'calc w=1/[\s^2^(Fo^2^)+(0.1433P)^2^+0.0000P] where P=(Fo^2^+2Fc^2^)/3'
_refine_ls_weighting_scheme calc
_refine_ls_wR_factor_gt 0.2120
_refine_ls_wR_factor_ref 0.2277
_reflns_number_gt 13790
_reflns_number_total 20306
_reflns_threshold_expression >2sigma(I)
_cod_data_source_file c7ce00751e2.cif
_cod_data_source_block complex5
_cod_database_code 7228491

loop_
_symmetry_equiv_pos_as_xyz
'x, y, z'
'-x, -y, -z'

loop_
_atom_site_label
_atom_site_type_symbol
_atom_site_fract_x
_atom_site_fract_y
_atom_site_fract_z
_atom_site_U_iso_or_equiv
_atom_site_adp_type
_atom_site_occupancy
_atom_site_symmetry_multiplicity
_atom_site_calc_flag
_atom_site_refinement_flags
Cl6 Cl 0.5115(2) 0.2173(2) 0.5255(2) 0.0952(11) Uani 1 1 d .
Cl7 Cl 1.2635(3) 0.5562(4) 0.23793(16) 0.1261(17) Uani 1 1 d .
Cl5 Cl 0.35650(19) 0.4079(2) -0.06865(15) 0.0831(9) Uani 1 1 d .
O1W O 0.3420(4) 0.2357(3) -0.0385(2) 0.0368(11) Uani 1 1 d .
O2W O 0.9991(3) 0.6328(4) 0.5436(3) 0.0370(11) Uani 1 1 d .
O3W O 0.8436(4) 0.5128(3) 0.3927(3) 0.0391(11) Uani 1 1 d .
O4W O 0.7547(3) 0.6511(4) -0.0266(3) 0.0391(12) Uani 1 1 d .
O5W O 0.4279(4) 0.5632(4) 0.0338(3) 0.0476(14) Uani 1 1 d .
O6W O 0.7068(4) 0.4057(4) 0.6020(3) 0.0540(15) Uani 1 1 d .
O7W O 1.1530(5) 0.6222(5) 0.4926(3) 0.069(2) Uani 1 1 d .
O8W O 0.6096(5) 0.4278(5) 0.1891(4) 0.076(2) Uani 1 1 d .
Ba1 Ba 0.80291(3) 0.51363(3) 0.52162(2) 0.03420(13) Uani 1 1 d .
Ba2 Ba 0.45468(3) 0.40168(3) 0.06207(2) 0.03166(13) Uani 1 1 d .
Cd1 Cd 0.95983(4) 0.82303(4) 0.63900(4) 0.04811(18) Uani 1 1 d .
Cl1 Cl 0.84285(11) 0.66579(10) 0.64582(9) 0.0287(3) Uani 1 1 d .
Cl2 Cl 0.86236(15) 0.88312(13) 0.56255(11) 0.0461(5) Uani 1 1 d .
Cl3 Cl 1.1120(2) 0.84079(16) 0.6125(2) 0.0967(12) Uani 1 1 d .
Cl4 Cl 1.0249(3) 0.9000(2) 0.76401(18) 0.1177(14) Uani 1 1 d .
C1 C 0.8180(4) 0.7289(4) 0.4250(3) 0.0205(12) Uani 1 1 d .
C2 C 0.8243(4) 0.8342(4) 0.3501(3) 0.0236(13) Uani 1 1 d .
C3 C 0.7150(4) 0.7839(4) 0.3571(3) 0.0222(12) Uani 1 1 d .
C4 C 0.7023(4) 0.7512(4) 0.2378(3) 0.0227(12) Uani 1 1 d .
C5 C 0.6594(4) 0.6909(4) 0.4505(3) 0.0245(13) Uani 1 1 d .
H5A H 0.6321 0.7313 0.4585 0.029 Uiso 1 1 calc R
H5B H 0.6995 0.6888 0.4970 0.029 Uiso 1 1 calc R
C6 C 0.5415(4) 0.6716(4) 0.2622(3) 0.0238(13) Uani 1 1 d .
H6A H 0.5144 0.6579 0.2101 0.029 Uiso 1 1 calc R
H6B H 0.5126 0.7059 0.2795 0.029 Uiso 1 1 calc R
C7 C 0.5696(5) 0.5263(4) 0.4421(3) 0.0250(13) Uani 1 1 d .
C8 C 0.4877(4) 0.5793(4) 0.3551(3) 0.0181(11) Uani 1 1 d .
H8 H 0.4523 0.6136 0.3621 0.022 Uiso 1 1 calc R
C9 C 0.4180(4) 0.4745(4) 0.3463(3) 0.0198(11) Uani 1 1 d .
H9 H 0.3528 0.4595 0.3543 0.024 Uiso 1 1 calc R
C10 C 0.4510(4) 0.5043(4) 0.2396(3) 0.0189(12) Uani 1 1 d .
C11 C 0.4516(4) 0.3620(4) 0.4132(3) 0.0209(12) Uani 1 1 d .
H11A H 0.3799 0.3339 0.4110 0.025 Uiso 1 1 calc R
H11B H 0.4931 0.3669 0.4617 0.025 Uiso 1 1 calc R
C12 C 0.3265(4) 0.3466(4) 0.2365(3) 0.0197(11) Uani 1 1 d .
H12A H 0.2709 0.3246 0.2565 0.024 Uiso 1 1 calc R
H12B H 0.2971 0.3467 0.1864 0.024 Uiso 1 1 calc R
C13 C 0.5541(4) 0.3071(4) 0.3732(3) 0.0186(11) Uani 1 1 d .
C14 C 0.3818(4) 0.2395(4) 0.3001(3) 0.0197(11) Uani 1 1 d .
C15 C 0.4316(4) 0.1858(4) 0.2762(3) 0.0211(12) Uani 1 1 d .
C16 C 0.3798(4) 0.2507(4) 0.1830(3) 0.0207(12) Uani 1 1 d .
C17 C 0.6189(5) 0.2157(5) 0.3295(3) 0.0295(14) Uani 1 1 d .
H17A H 0.5888 0.1504 0.3287 0.035 Uiso 1 1 calc R
H17B H 0.6721 0.2476 0.3760 0.035 Uiso 1 1 calc R
C18 C 0.4387(4) 0.1473(4) 0.1504(3) 0.0235(12) Uani 1 1 d .
H18A H 0.3974 0.1443 0.1025 0.028 Uiso 1 1 calc R
H18B H 0.4165 0.0849 0.1572 0.028 Uiso 1 1 calc R
C19 C 0.7705(4) 0.2898(4) 0.2962(3) 0.0238(12) Uani 1 1 d U
C20 C 0.6254(5) 0.1781(4) 0.2039(3) 0.0255(13) Uani 1 1 d .
C21 C 0.7178(5) 0.2251(4) 0.1764(3) 0.0245(13) Uani 1 1 d .
C22 C 0.5844(4) 0.2531(4) 0.1151(3) 0.0234(12) Uani 1 1 d .
C23 C 0.9109(5) 0.3223(4) 0.2490(3) 0.0257(13) Uani 1 1 d U
H23A H 0.9502 0.3245 0.2974 0.031 Uiso 1 1 calc R
H23B H 0.9208 0.2849 0.2160 0.031 Uiso 1 1 calc R
C24 C 0.7447(4) 0.3364(4) 0.0902(3) 0.0257(13) Uani 1 1 d .
H24A H 0.7686 0.3019 0.0669 0.031 Uiso 1 1 calc R
H24B H 0.6989 0.3484 0.0528 0.031 Uiso 1 1 calc R
C25 C 1.0167(4) 0.4889(4) 0.2880(3) 0.0232(12) Uani 1 1 d U
C26 C 0.9341(4) 0.4321(4) 0.1652(3) 0.0208(12) Uani 1 1 d .
C27 C 1.0054(4) 0.5353(4) 0.1792(3) 0.0224(12) Uani 1 1 d .
C28 C 0.8389(4) 0.5020(4) 0.1147(3) 0.0225(12) Uani 1 1 d .
C29 C 1.1183(4) 0.6542(4) 0.2955(3) 0.0263(13) Uani 1 1 d .
H29A H 1.1712 0.6800 0.2732 0.032 Uiso 1 1 calc R
H29B H 1.1514 0.6515 0.3441 0.032 Uiso 1 1 calc R
C30 C 0.9744(5) 0.6608(4) 0.1296(3) 0.0255(13) Uani 1 1 d .
H30A H 1.0430 0.6828 0.1262 0.031 Uiso 1 1 calc R
H30B H 0.9290 0.6585 0.0835 0.031 Uiso 1 1 calc R
C31 C 1.0339(4) 0.7169(4) 0.3506(3) 0.0244(13) Uani 1 1 d .
C32 C 1.0660(4) 0.7728(4) 0.2508(3) 0.0249(13) Uani 1 1 d .
C33 C 1.0285(4) 0.8295(4) 0.2885(3) 0.0254(13) Uani 1 1 d .
C34 C 0.9096(4) 0.7538(4) 0.1730(3) 0.0224(12) Uani 1 1 d .
C35 C 0.9817(4) 0.8131(5) 0.4033(3) 0.0299(14) Uani 1 1 d .
H35A H 1.0211 0.8795 0.4162 0.036 Uiso 1 1 calc R
H35B H 1.0039 0.7896 0.4446 0.036 Uiso 1 1 calc R
C36 C 0.8747(5) 0.8579(4) 0.2366(4) 0.0257(13) Uani 1 1 d .
H36A H 0.9212 0.9214 0.2612 0.031 Uiso 1 1 calc R
H36B H 0.8370 0.8577 0.1883 0.031 Uiso 1 1 calc R
C37 C 0.8831(5) 0.9349(4) 0.3809(5) 0.0416(18) Uani 1 1 d .
H37A H 0.8964 0.9449 0.4318 0.062 Uiso 1 1 calc R
H37B H 0.8430 0.9628 0.3590 0.062 Uiso 1 1 calc R
H37C H 0.9476 0.9618 0.3718 0.062 Uiso 1 1 calc R
C38 C 0.6733(6) 0.8444(5) 0.3769(5) 0.0413(18) Uani 1 1 d .
H38A H 0.6679 0.8794 0.3405 0.062 Uiso 1 1 calc R
H38B H 0.7195 0.8853 0.4222 0.062 Uiso 1 1 calc R
H38C H 0.6061 0.8069 0.3804 0.062 Uiso 1 1 calc R
C39 C 0.2807(5) 0.1820(4) 0.3133(4) 0.0337(15) Uani 1 1 d .
H39A H 0.2288 0.1419 0.2691 0.051 Uiso 1 1 calc R
H39B H 0.2588 0.2215 0.3312 0.051 Uiso 1 1 calc R
H39C H 0.2907 0.1461 0.3481 0.051 Uiso 1 1 calc R
C40 C 0.3863(6) 0.0873(5) 0.2849(4) 0.0398(17) Uani 1 1 d .
H40A H 0.3155 0.0531 0.2537 0.060 Uiso 1 1 calc R
H40B H 0.3891 0.0851 0.3339 0.060 Uiso 1 1 calc R
H40C H 0.4254 0.0611 0.2729 0.060 Uiso 1 1 calc R
C41 C 0.5933(6) 0.0799(5) 0.2081(4) 0.0433(18) Uani 1 1 d .
H41A H 0.6501 0.0764 0.2405 0.065 Uiso 1 1 calc R
H41B H 0.5735 0.0450 0.1613 0.065 Uiso 1 1 calc R
H41C H 0.5355 0.0555 0.2253 0.065 Uiso 1 1 calc R
C42 C 0.7394(6) 0.1624(5) 0.1332(4) 0.0410(17) Uani 1 1 d .
H42A H 0.6805 0.1272 0.0906 0.061 Uiso 1 1 calc R
H42B H 0.7522 0.1217 0.1618 0.061 Uiso 1 1 calc R
H42C H 0.7991 0.1989 0.1201 0.061 Uiso 1 1 calc R
C43 C 1.1665(5) 0.8285(5) 0.2355(4) 0.0368(16) Uani 1 1 d .
H43A H 1.1575 0.8671 0.2030 0.055 Uiso 1 1 calc R
H43B H 1.1841 0.7876 0.2142 0.055 Uiso 1 1 calc R
H43C H 1.2212 0.8659 0.2796 0.055 Uiso 1 1 calc R
C44 C 1.1048(5) 0.9295(5) 0.3150(4) 0.0411(17) Uani 1 1 d .
H44A H 1.1648 0.9373 0.3525 0.062 Uiso 1 1 calc R
H44B H 1.0736 0.9599 0.3336 0.062 Uiso 1 1 calc R
H44C H 1.1250 0.9557 0.2761 0.062 Uiso 1 1 calc R
N1 N 0.8726(4) 0.7846(3) 0.3871(3) 0.0249(11) Uani 1 1 d .
N2 N 0.7266(3) 0.7289(3) 0.4096(3) 0.0204(10) Uani 1 1 d .
N3 N 0.8020(4) 0.8153(3) 0.2733(3) 0.0241(11) Uani 1 1 d .
N4 N 0.6524(4) 0.7269(3) 0.2858(3) 0.0221(10) Uani 1 1 d .
N5 N 0.5746(3) 0.6007(3) 0.4168(3) 0.0207(10) Uani 1 1 d .
N6 N 0.4823(4) 0.4515(3) 0.3992(3) 0.0197(10) Uani 1 1 d .
N7 N 0.5090(3) 0.5858(3) 0.2880(3) 0.0193(10) Uani 1 1 d .
N8 N 0.4021(3) 0.4393(3) 0.2736(2) 0.0175(9) Uani 1 1 d .
N9 N 0.4619(4) 0.3033(3) 0.3644(2) 0.0199(10) Uani 1 1 d .
N10 N 0.5393(4) 0.2411(4) 0.3218(3) 0.0242(11) Uani 1 1 d .
N11 N 0.3662(3) 0.2840(3) 0.2401(3) 0.0204(10) Uani 1 1 d .
N12 N 0.4175(4) 0.1938(3) 0.2016(3) 0.0218(10) Uani 1 1 d .
N13 N 0.6669(4) 0.2358(4) 0.2746(3) 0.0244(11) Uani 1 1 d .
N14 N 0.8025(4) 0.2785(3) 0.2415(3) 0.0241(11) Uani 1 1 d .
N15 N 0.5466(4) 0.1897(4) 0.1550(3) 0.0255(11) Uani 1 1 d .
N16 N 0.6867(3) 0.2811(3) 0.1318(2) 0.0211(10) Uani 1 1 d .
N17 N 0.9517(4) 0.4130(4) 0.2356(3) 0.0234(11) Uani 1 1 d .
N18 N 1.0424(3) 0.5625(4) 0.2560(2) 0.0243(11) Uani 1 1 d .
N19 N 0.8319(3) 0.4218(3) 0.1307(2) 0.0213(10) Uani 1 1 d .
N20 N 0.9378(3) 0.5697(4) 0.1433(3) 0.0230(11) Uani 1 1 d .
N21 N 1.0742(4) 0.7140(4) 0.2984(3) 0.0241(11) Uani 1 1 d .
N22 N 1.0049(4) 0.7823(4) 0.3449(3) 0.0277(12) Uani 1 1 d .
N23 N 0.9793(4) 0.7241(3) 0.1830(3) 0.0224(10) Uani 1 1 d .
N24 N 0.9361(4) 0.8144(3) 0.2318(3) 0.0233(11) Uani 1 1 d .
O1 O 0.8435(3) 0.6858(3) 0.4652(2) 0.0262(9) Uani 1 1 d .
O2 O 0.6322(3) 0.5259(3) 0.4956(2) 0.0258(9) Uani 1 1 d .
O3 O 0.6352(3) 0.3598(3) 0.4204(2) 0.0265(9) Uani 1 1 d .
O4 O 0.8246(3) 0.3393(3) 0.3538(2) 0.0370(12) Uani 1 1 d .
O5 O 1.0474(3) 0.4904(3) 0.3515(2) 0.0283(10) Uani 1 1 d .
O6 O 1.0251(3) 0.6687(3) 0.3949(2) 0.0290(10) Uani 1 1 d .
O7 O 0.6643(3) 0.7218(3) 0.1741(2) 0.0298(10) Uani 1 1 d .
O8 O 0.4444(3) 0.4927(3) 0.1775(2) 0.0253(9) Uani 1 1 d .
O9 O 0.3602(3) 0.2692(3) 0.1241(2) 0.0226(9) Uani 1 1 d .
O10 O 0.5364(3) 0.2796(3) 0.0723(2) 0.0301(10) Uani 1 1 d .
O11 O 0.7669(3) 0.5120(3) 0.0807(2) 0.0306(10) Uani 1 1 d .
O12 O 0.8358(3) 0.7296(3) 0.1191(2) 0.0282(9) Uani 1 1 d .
O13 O 0.9476(10) 0.3792(11) 0.1214(7) 0.070(4) Uani 0.50 1 d P
O14 O 1.0843(7) 0.5655(7) 0.1518(5) 0.037(2) Uani 0.50 1 d P

loop_
_atom_site_aniso_label
_atom_site_aniso_U_11
_atom_site_aniso_U_22
_atom_site_aniso_U_33
_atom_site_aniso_U_23
_atom_site_aniso_U_13
_atom_site_aniso_U_12
Cl6 0.0796(19) 0.087(2) 0.166(3) 0.074(2) 0.070(2) 0.0569(17)
Cl7 0.104(2) 0.285(5) 0.0562(17) 0.026(2) 0.0191(15) 0.154(3)
Cl5 0.0582(14) 0.0934(19) 0.0875(19) -0.0198(15) -0.0254(13) 0.0605(15)
O1W 0.054(3) 0.034(3) 0.023(2) 0.011(2) 0.005(2) 0.026(2)
O2W 0.030(2) 0.057(3) 0.031(3) 0.017(2) 0.009(2) 0.026(2)
O3W 0.042(3) 0.043(3) 0.027(3) 0.002(2) 0.011(2) 0.017(2)
O4W 0.028(2) 0.058(3) 0.036(3) 0.021(2) 0.013(2) 0.022(2)
O5W 0.047(3) 0.073(4) 0.052(3) 0.034(3) 0.031(3) 0.043(3)
O6W 0.045(3) 0.075(4) 0.060(4) 0.026(3) 0.019(3) 0.041(3)
O7W 0.073(4) 0.153(7) 0.025(3) 0.014(3) 0.014(3) 0.093(5)
O8W 0.073(4) 0.082(5) 0.057(4) -0.011(3) -0.018(3) 0.050(4)
Ba1 0.0279(2) 0.0456(3) 0.0270(2) -0.00625(17) 0.00716(16) 0.01874(19)
Ba2 0.0248(2) 0.0439(3) 0.0254(2) 0.01469(17) 0.00804(15) 0.01547(18)
Cd1 0.0335(3) 0.0276(3) 0.0824(5) 0.0121(3) 0.0205(3) 0.0137(2)
Cl1 0.0207(7) 0.0264(8) 0.0369(9) 0.0003(6) 0.0118(6) 0.0092(6)
Cl2 0.0436(10) 0.0388(10) 0.0475(11) -0.0050(8) 0.0109(8) 0.0171(8)
Cl3 0.0550(15) 0.0423(13) 0.213(4) 0.0323(18) 0.074(2) 0.0231(12)
Cl4 0.166(4) 0.0527(16) 0.072(2) -0.0088(14) -0.015(2) 0.0365(19)
C1 0.021(3) 0.023(3) 0.022(3) 0.002(2) 0.011(2) 0.012(2)
C2 0.019(3) 0.019(3) 0.037(4) 0.006(2) 0.013(2) 0.010(2)
C3 0.020(3) 0.024(3) 0.032(3) 0.010(2) 0.013(2) 0.015(2)
C4 0.016(3) 0.023(3) 0.038(4) 0.016(3) 0.016(3) 0.012(2)
C5 0.024(3) 0.021(3) 0.029(3) 0.001(2) 0.016(2) 0.007(3)
C6 0.012(3) 0.025(3) 0.034(3) 0.013(3) 0.007(2) 0.008(2)
C7 0.033(3) 0.025(3) 0.030(3) 0.007(3) 0.025(3) 0.018(3)
C8 0.012(2) 0.023(3) 0.025(3) 0.008(2) 0.010(2) 0.011(2)
C9 0.016(3) 0.025(3) 0.026(3) 0.013(2) 0.012(2) 0.012(2)
C10 0.008(2) 0.023(3) 0.032(3) 0.014(2) 0.009(2) 0.010(2)
C11 0.025(3) 0.031(3) 0.019(3) 0.014(2) 0.015(2) 0.017(3)
C12 0.014(3) 0.025(3) 0.021(3) 0.012(2) 0.006(2) 0.009(2)
C13 0.022(3) 0.026(3) 0.017(3) 0.012(2) 0.009(2) 0.016(2)
C14 0.019(3) 0.018(3) 0.020(3) 0.010(2) 0.007(2) 0.005(2)
C15 0.023(3) 0.022(3) 0.020(3) 0.010(2) 0.008(2) 0.012(2)
C16 0.015(3) 0.019(3) 0.021(3) 0.000(2) 0.007(2) 0.002(2)
C17 0.046(4) 0.038(4) 0.019(3) 0.006(3) 0.007(3) 0.034(3)
C18 0.019(3) 0.022(3) 0.027(3) 0.002(2) 0.006(2) 0.009(2)
C19 0.0238(15) 0.0242(15) 0.0254(15) 0.0034(9) 0.0059(10) 0.0148(10)
C20 0.036(3) 0.027(3) 0.017(3) 0.000(2) 0.001(2) 0.023(3)
C21 0.028(3) 0.031(3) 0.018(3) 0.000(2) -0.001(2) 0.022(3)
C22 0.023(3) 0.025(3) 0.022(3) 0.001(2) 0.006(2) 0.012(3)
C23 0.0250(15) 0.0270(15) 0.0276(16) 0.0040(9) 0.0073(10) 0.0158(10)
C24 0.019(3) 0.044(4) 0.012(3) 0.001(2) -0.002(2) 0.018(3)
C25 0.0222(14) 0.0247(15) 0.0249(15) 0.0030(9) 0.0074(10) 0.0139(10)
C26 0.014(3) 0.032(3) 0.022(3) 0.004(2) 0.002(2) 0.019(3)
C27 0.015(3) 0.041(4) 0.016(3) 0.000(2) 0.000(2) 0.022(3)
C28 0.021(3) 0.037(3) 0.015(3) 0.000(2) 0.005(2) 0.020(3)
C29 0.016(3) 0.042(4) 0.024(3) 0.000(3) 0.004(2) 0.018(3)
C30 0.025(3) 0.042(4) 0.016(3) 0.008(3) 0.008(2) 0.022(3)
C31 0.007(2) 0.034(3) 0.028(3) 0.006(3) 0.001(2) 0.009(2)
C32 0.013(3) 0.033(3) 0.028(3) 0.004(3) 0.008(2) 0.010(3)
C33 0.019(3) 0.029(3) 0.033(3) 0.007(3) 0.011(2) 0.015(3)
C34 0.015(3) 0.028(3) 0.029(3) 0.016(3) 0.013(2) 0.010(2)
C35 0.018(3) 0.042(4) 0.032(4) 0.008(3) 0.007(2) 0.016(3)
C36 0.026(3) 0.027(3) 0.037(4) 0.020(3) 0.021(3) 0.016(3)
C37 0.033(4) 0.024(3) 0.065(5) 0.004(3) 0.022(4) 0.009(3)
C38 0.034(4) 0.027(4) 0.070(5) 0.009(3) 0.022(4) 0.018(3)
C39 0.027(3) 0.026(3) 0.048(4) 0.016(3) 0.020(3) 0.008(3)
C40 0.053(5) 0.029(4) 0.041(4) 0.014(3) 0.017(4) 0.022(3)
C41 0.050(5) 0.032(4) 0.052(5) 0.006(3) 0.014(4) 0.025(4)
C42 0.050(4) 0.042(4) 0.038(4) -0.003(3) 0.009(3) 0.033(4)
C43 0.018(3) 0.046(4) 0.044(4) 0.004(3) 0.013(3) 0.013(3)
C44 0.027(4) 0.030(4) 0.056(5) 0.002(3) 0.013(3) 0.006(3)
N1 0.021(2) 0.029(3) 0.034(3) 0.007(2) 0.014(2) 0.017(2)
N2 0.019(2) 0.022(2) 0.023(3) 0.0060(19) 0.0102(19) 0.010(2)
N3 0.019(2) 0.024(3) 0.036(3) 0.016(2) 0.014(2) 0.013(2)
N4 0.017(2) 0.023(3) 0.035(3) 0.015(2) 0.013(2) 0.014(2)
N5 0.017(2) 0.022(2) 0.024(3) 0.006(2) 0.0062(19) 0.010(2)
N6 0.020(2) 0.023(2) 0.023(3) 0.0057(19) 0.0108(19) 0.014(2)
N7 0.019(2) 0.022(2) 0.026(3) 0.012(2) 0.0122(19) 0.013(2)
N8 0.015(2) 0.022(2) 0.022(2) 0.0120(19) 0.0096(18) 0.012(2)
N9 0.023(2) 0.023(2) 0.018(2) 0.0080(19) 0.0052(19) 0.016(2)
N10 0.025(3) 0.033(3) 0.016(2) 0.002(2) 0.0014(19) 0.018(2)
N11 0.016(2) 0.025(3) 0.019(2) 0.0067(19) 0.0048(18) 0.009(2)
N12 0.026(3) 0.017(2) 0.020(3) 0.0037(19) 0.004(2) 0.010(2)
N13 0.028(3) 0.035(3) 0.015(2) -0.002(2) -0.0005(19) 0.024(2)
N14 0.023(3) 0.026(3) 0.022(3) -0.004(2) -0.004(2) 0.019(2)
N15 0.018(2) 0.029(3) 0.026(3) 0.005(2) 0.001(2) 0.012(2)
N16 0.018(2) 0.029(3) 0.017(2) -0.0003(19) -0.0023(18) 0.016(2)
N17 0.024(2) 0.036(3) 0.016(2) 0.000(2) -0.0012(19) 0.023(2)
N18 0.015(2) 0.044(3) 0.015(2) 0.001(2) -0.0026(18) 0.020(2)
N19 0.016(2) 0.035(3) 0.015(2) 0.003(2) 0.0002(18) 0.018(2)
N20 0.015(2) 0.040(3) 0.017(2) 0.001(2) -0.0011(18) 0.020(2)
N21 0.016(2) 0.038(3) 0.023(3) 0.003(2) 0.0036(19) 0.019(2)
N22 0.022(3) 0.041(3) 0.032(3) 0.008(2) 0.014(2) 0.022(2)
N23 0.017(2) 0.030(3) 0.025(3) 0.010(2) 0.0081(19) 0.015(2)
N24 0.018(2) 0.022(2) 0.037(3) 0.010(2) 0.012(2) 0.014(2)
O1 0.033(2) 0.035(2) 0.019(2) 0.0068(18) 0.0106(18) 0.022(2)
O2 0.029(2) 0.035(2) 0.015(2) 0.0024(17) 0.0044(17) 0.018(2)
O3 0.027(2) 0.036(2) 0.018(2) 0.0008(18) 0.0024(17) 0.019(2)
O4 0.031(2) 0.057(3) 0.020(2) -0.014(2) -0.0092(18) 0.031(2)
O5 0.025(2) 0.043(3) 0.015(2) 0.0015(18) -0.0044(16) 0.022(2)
O6 0.021(2) 0.047(3) 0.029(2) 0.014(2) 0.0066(18) 0.025(2)
O7 0.026(2) 0.038(3) 0.029(3) 0.017(2) 0.0102(19) 0.017(2)
O8 0.024(2) 0.035(2) 0.020(2) 0.0118(18) 0.0085(17) 0.0161(19)
O9 0.023(2) 0.028(2) 0.019(2) 0.0112(17) 0.0062(16) 0.0132(18)
O10 0.019(2) 0.048(3) 0.024(2) 0.013(2) 0.0004(17) 0.020(2)
O11 0.019(2) 0.050(3) 0.030(2) 0.007(2) 0.0034(17) 0.025(2)
O12 0.024(2) 0.035(2) 0.029(2) 0.0132(19) 0.0084(18) 0.017(2)
O13 0.059(8) 0.109(11) 0.063(9) 0.034(8) 0.029(7) 0.051(8)
O14 0.032(5) 0.058(6) 0.021(5) 0.000(4) 0.002(4) 0.027(5)

loop_
_atom_type_symbol
_atom_type_description
_atom_type_scat_dispersion_real
_atom_type_scat_dispersion_imag
_atom_type_scat_source
C C 0.0033 0.0016 'International Tables Vol C Tables 4.2.6.8 and 6.1.1.4'
H H 0.0000 0.0000 'International Tables Vol C Tables 4.2.6.8 and 6.1.1.4'
N N 0.0061 0.0033 'International Tables Vol C Tables 4.2.6.8 and 6.1.1.4'
O O 0.0106 0.0060 'International Tables Vol C Tables 4.2.6.8 and 6.1.1.4'
Ba Ba -0.3244 2.2819 'International Tables Vol C Tables 4.2.6.8 and 6.1.1.4'
Cd Cd -0.8075 1.2024 'International Tables Vol C Tables 4.2.6.8 and 6.1.1.4'
Cl Cl 0.1484 0.1585 'International Tables Vol C Tables 4.2.6.8 and 6.1.1.4'

loop_
_geom_angle_atom_site_label_1
_geom_angle_atom_site_label_2
_geom_angle_atom_site_label_3
_geom_angle
_geom_angle_site_symmetry_1
_geom_angle_site_symmetry_3
Ba2 Cl5 Ba2 91.37(7) . 2_665
Ba2 O5W Ba2 90.89(14) 2_665 .
O2 Ba1 O2W 134.10(14) . .
O2 Ba1 O6W 77.26(14) . .
O2W Ba1 O6W 133.03(16) . .
O2 Ba1 O7W 135.70(18) . 2_766
O2W Ba1 O7W 88.88(18) . 2_766
O6W Ba1 O7W 78.51(18) . 2_766
O2 Ba1 O3W 106.90(14) . .
O2W Ba1 O3W 70.11(14) . .
O6W Ba1 O3W 143.61(17) . .
O7W Ba1 O3W 73.98(16) 2_766 .
O2 Ba1 O3 69.59(12) . .
O2W Ba1 O3 139.93(13) . .
O6W Ba1 O3 76.40(16) . .
O7W Ba1 O3 68.98(16) 2_766 .
O3W Ba1 O3 71.79(13) . .
O2 Ba1 O5 135.73(12) . 2_766
O2W Ba1 O5 64.79(13) . 2_766
O6W Ba1 O5 69.02(15) . 2_766
O7W Ba1 O5 64.20(14) 2_766 2_766
O3W Ba1 O5 117.30(13) . 2_766
O3 Ba1 O5 125.76(13) . 2_766
O2 Ba1 O1 73.29(12) . .
O2W Ba1 O1 63.66(13) . .
O6W Ba1 O1 144.31(14) . .
O7W Ba1 O1 137.13(15) 2_766 .
O3W Ba1 O1 66.15(13) . .
O3 Ba1 O1 110.68(12) . .
O5 Ba1 O1 121.93(12) 2_766 .
O2 Ba1 Cl1 72.32(9) . .
O2W Ba1 Cl1 79.54(11) . .
O6W Ba1 Cl1 80.64(14) . .
O7W Ba1 Cl1 138.17(12) 2_766 .
O3W Ba1 Cl1 135.58(11) . .
O3 Ba1 Cl1 138.84(8) . .
O5 Ba1 Cl1 74.57(9) 2_766 .
O1 Ba1 Cl1 71.61(8) . .
O9 Ba2 Cl5 120.22(11) . .
O9 Ba2 O8 76.92(12) . .
Cl5 Ba2 O8 117.98(10) . .
O9 Ba2 O4W 68.02(13) . 2_665
Cl5 Ba2 O4W 62.19(12) . 2_665
O8 Ba2 O4W 75.80(13) . 2_665
O9 Ba2 O8W 75.78(19) . .
Cl5 Ba2 O8W 162.99(19) . .
O8 Ba2 O8W 69.00(17) . .
O4W Ba2 O8W 134.01(19) 2_665 .
O9 Ba2 O1W 71.04(13) . .
Cl5 Ba2 O1W 64.11(11) . .
O8 Ba2 O1W 141.15(13) . .
O4W Ba2 O1W 72.26(15) 2_665 .
O8W Ba2 O1W 121.44(17) . .
O9 Ba2 O10 68.93(12) . .
Cl5 Ba2 O10 116.89(10) . .
O8 Ba2 O10 124.44(12) . .
O4W Ba2 O10 124.96(14) 2_665 .
O8W Ba2 O10 61.08(16) . .
O1W Ba2 O10 62.42(13) . .
O9 Ba2 O5W 138.92(14) . 2_665
Cl5 Ba2 O5W 65.57(12) . 2_665
O8 Ba2 O5W 140.01(15) . 2_665
O4W Ba2 O5W 127.07(15) 2_665 2_665
O8W Ba2 O5W 98.9(2) . 2_665
O1W Ba2 O5W 78.25(16) . 2_665
O10 Ba2 O5W 72.97(14) . 2_665
O9 Ba2 O5W 130.17(12) . .
Cl5 Ba2 O5W 58.90(13) . .
O8 Ba2 O5W 65.90(13) . .
O4W Ba2 O5W 71.48(15) 2_665 .
O8W Ba2 O5W 116.72(18) . .
O1W Ba2 O5W 121.65(15) . .
O10 Ba2 O5W 160.76(13) . .
O5W Ba2 O5W 89.11(14) 2_665 .
O9 Ba2 Cl5 150.72(10) . 2_665
Cl5 Ba2 Cl5 88.63(7) . 2_665
O8 Ba2 Cl5 85.38(10) . 2_665
O4W Ba2 Cl5 129.92(11) 2_665 2_665
O8W Ba2 Cl5 76.17(17) . 2_665
O1W Ba2 Cl5 132.50(11) . 2_665
O10 Ba2 Cl5 104.07(10) . 2_665
O5W Ba2 Cl5 54.65(13) 2_665 2_665
O5W Ba2 Cl5 58.49(11) . 2_665
O9 Ba2 Ba2 168.57(9) . 2_665
Cl5 Ba2 Ba2 49.17(7) . 2_665
O8 Ba2 Ba2 103.72(9) . 2_665
O4W Ba2 Ba2 100.90(10) 2_665 2_665
O8W Ba2 Ba2 115.27(17) . 2_665
O1W Ba2 Ba2 103.52(9) . 2_665
O10 Ba2 Ba2 118.13(9) . 2_665
O5W Ba2 Ba2 45.50(11) 2_665 2_665
O5W Ba2 Ba2 43.61(9) . 2_665
Cl5 Ba2 Ba2 39.46(5) 2_665 2_665
Cl2 Cd1 Cl3 115.03(10) . .
Cl2 Cd1 Cl4 111.13(10) . .
Cl3 Cd1 Cl4 105.00(15) . .
Cl2 Cd1 Cl1 109.94(6) . .
Cl3 Cd1 Cl1 114.11(7) . .
Cl4 Cd1 Cl1 100.54(10) . .
Cd1 Cl1 Ba1 113.85(5) . .
O1 C1 N2 124.5(5) . .
O1 C1 N1 127.6(5) . .
N2 C1 N1 107.9(5) . .
N3 C2 N1 112.4(5) . .
N3 C2 C37 111.8(5) . .
N1 C2 C37 113.1(6) . .
N3 C2 C3 102.8(5) . .
N1 C2 C3 101.6(5) . .
C37 C2 C3 114.3(5) . .
N2 C3 N4 111.1(5) . .
N2 C3 C38 113.2(5) . .
N4 C3 C38 111.0(5) . .
N2 C3 C2 103.1(4) . .
N4 C3 C2 101.7(4) . .
C38 C3 C2 116.0(5) . .
O7 C4 N4 125.8(5) . .
O7 C4 N3 125.8(5) . .
N4 C4 N3 108.4(5) . .
N2 C5 N5 113.7(5) . .
N2 C5 H5A 108.8 . .
N5 C5 H5A 108.8 . .
N2 C5 H5B 108.8 . .
N5 C5 H5B 108.8 . .
H5A C5 H5B 107.7 . .
N4 C6 N7 112.0(5) . .
N4 C6 H6A 109.2 . .
N7 C6 H6A 109.2 . .
N4 C6 H6B 109.2 . .
N7 C6 H6B 109.2 . .
H6A C6 H6B 107.9 . .
O2 C7 N5 126.1(6) . .
O2 C7 N6 125.4(6) . .
N5 C7 N6 108.5(6) . .
N5 C8 N7 114.8(4) . .
N5 C8 C9 103.0(4) . .
N7 C8 C9 102.5(4) . .
N5 C8 H8 111.9 . .
N7 C8 H8 111.9 . .
C9 C8 H8 111.9 . .
N6 C9 N8 114.0(4) . .
N6 C9 C8 102.5(4) . .
N8 C9 C8 102.8(4) . .
N6 C9 H9 112.3 . .
N8 C9 H9 112.3 . .
C8 C9 H9 112.3 . .
O8 C10 N8 126.1(5) . .
O8 C10 N7 126.0(5) . .
N8 C10 N7 107.8(5) . .
N6 C11 N9 114.0(4) . .
N6 C11 H11A 108.7 . .
N9 C11 H11A 108.7 . .
N6 C11 H11B 108.7 . .
N9 C11 H11B 108.7 . .
H11A C11 H11B 107.6 . .
N11 C12 N8 114.5(4) . .
N11 C12 H12A 108.6 . .
N8 C12 H12A 108.6 . .
N11 C12 H12B 108.6 . .
N8 C12 H12B 108.6 . .
H12A C12 H12B 107.6 . .
O3 C13 N9 125.4(5) . .
O3 C13 N10 126.5(5) . .
N9 C13 N10 108.1(5) . .
N9 C14 N11 112.7(4) . .
N9 C14 C39 111.9(5) . .
N11 C14 C39 111.0(5) . .
N9 C14 C15 103.1(4) . .
N11 C14 C15 101.8(4) . .
C39 C14 C15 115.8(5) . .
N10 C15 N12 111.9(4) . .
N10 C15 C40 112.1(5) . .
N12 C15 C40 112.6(5) . .
N10 C15 C14 101.7(4) . .
N12 C15 C14 102.7(4) . .
C40 C15 C14 115.1(5) . .
O9 C16 N12 125.9(5) . .
O9 C16 N11 124.9(6) . .
N12 C16 N11 109.2(5) . .
N10 C17 N13 114.4(5) . .
N10 C17 H17A 108.7 . .
N13 C17 H17A 108.7 . .
N10 C17 H17B 108.7 . .
N13 C17 H17B 108.7 . .
H17A C17 H17B 107.6 . .
N12 C18 N15 114.8(5) . .
N12 C18 H18A 108.6 . .
N15 C18 H18A 108.6 . .
N12 C18 H18B 108.6 . .
N15 C18 H18B 108.6 . .
H18A C18 H18B 107.5 . .
O4 C19 N14 125.9(6) . .
O4 C19 N13 126.1(6) . .
N14 C19 N13 108.0(5) . .
N15 C20 N13 112.6(5) . .
N15 C20 C41 113.4(6) . .
N13 C20 C41 111.6(5) . .
N15 C20 C21 103.0(5) . .
N13 C20 C21 101.0(5) . .
C41 C20 C21 114.4(5) . .
N14 C21 N16 113.0(5) . .
N14 C21 C42 112.1(5) . .
N16 C21 C42 110.8(5) . .
N14 C21 C20 102.4(5) . .
N16 C21 C20 101.1(4) . .
C42 C21 C20 116.8(5) . .
O10 C22 N16 125.5(6) . .
O10 C22 N15 126.9(5) . .
N16 C22 N15 107.7(5) . .
N17 C23 N14 114.5(5) . .
N17 C23 H23A 108.6 . .
N14 C23 H23A 108.6 . .
N17 C23 H23B 108.6 . .
N14 C23 H23B 108.6 . .
H23A C23 H23B 107.6 . .
N19 C24 N16 114.3(5) . .
N19 C24 H24A 108.7 . .
N16 C24 H24A 108.7 . .
N19 C24 H24B 108.7 . .
N16 C24 H24B 108.7 . .
H24A C24 H24B 107.6 . .
O5 C25 N17 125.9(6) . .
O5 C25 N18 126.6(6) . .
N17 C25 N18 107.4(5) . .
O13 C26 N17 111.5(7) . .
O13 C26 N19 107.3(7) . .
N17 C26 N19 114.9(4) . .
O13 C26 C27 117.2(7) . .
N17 C26 C27 102.8(5) . .
N19 C26 C27 103.1(4) . .
O14 C27 N18 112.0(5) . .
O14 C27 N20 106.2(6) . .
N18 C27 N20 113.3(4) . .
O14 C27 C26 117.6(6) . .
N18 C27 C26 103.6(5) . .
N20 C27 C26 103.9(4) . .
O11 C28 N20 124.8(6) . .
O11 C28 N19 125.5(6) . .
N20 C28 N19 109.7(5) . .
N18 C29 N21 113.0(5) . .
N18 C29 H29A 109.0 . .
N21 C29 H29A 109.0 . .
N18 C29 H29B 109.0 . .
N21 C29 H29B 109.0 . .
H29A C29 H29B 107.8 . .
N23 C30 N20 113.7(5) . .
N23 C30 H30A 108.8 . .
N20 C30 H30A 108.8 . .
N23 C30 H30B 108.8 . .
N20 C30 H30B 108.8 . .
H30A C30 H30B 107.7 . .
O6 C31 N21 125.5(6) . .
O6 C31 N22 126.0(5) . .
N21 C31 N22 108.5(5) . .
N21 C32 N23 113.1(5) . .
N21 C32 C43 112.2(5) . .
N23 C32 C43 109.9(5) . .
N21 C32 C33 103.1(5) . .
N23 C32 C33 102.2(4) . .
C43 C32 C33 115.9(5) . .
N22 C33 N24 112.4(5) . .
N22 C33 C44 113.2(6) . .
N24 C33 C44 111.4(5) . .
N22 C33 C32 102.1(5) . .
N24 C33 C32 101.9(5) . .
C44 C33 C32 115.0(5) . .
O12 C34 N24 126.0(5) . .
O12 C34 N23 125.0(6) . .
N24 C34 N23 109.0(5) . .
N22 C35 N1 113.8(5) . .
N22 C35 H35A 108.8 . .
N1 C35 H35A 108.8 . .
N22 C35 H35B 108.8 . .
N1 C35 H35B 108.8 . .
H35A C35 H35B 107.7 . .
N3 C36 N24 114.6(5) . .
N3 C36 H36A 108.6 . .
N24 C36 H36A 108.6 . .
N3 C36 H36B 108.6 . .
N24 C36 H36B 108.6 . .
H36A C36 H36B 107.6 . .
C2 C37 H37A 109.5 . .
C2 C37 H37B 109.5 . .
H37A C37 H37B 109.5 . .
C2 C37 H37C 109.5 . .
H37A C37 H37C 109.5 . .
H37B C37 H37C 109.5 . .
C3 C38 H38A 109.5 . .
C3 C38 H38B 109.5 . .
H38A C38 H38B 109.5 . .
C3 C38 H38C 109.5 . .
H38A C38 H38C 109.5 . .
H38B C38 H38C 109.5 . .
C14 C39 H39A 109.5 . .
C14 C39 H39B 109.5 . .
H39A C39 H39B 109.5 . .
C14 C39 H39C 109.5 . .
H39A C39 H39C 109.5 . .
H39B C39 H39C 109.5 . .
C15 C40 H40A 109.5 . .
C15 C40 H40B 109.5 . .
H40A C40 H40B 109.5 . .
C15 C40 H40C 109.5 . .
H40A C40 H40C 109.5 . .
H40B C40 H40C 109.5 . .
C20 C41 H41A 109.5 . .
C20 C41 H41B 109.5 . .
H41A C41 H41B 109.5 . .
C20 C41 H41C 109.5 . .
H41A C41 H41C 109.5 . .
H41B C41 H41C 109.5 . .
C21 C42 H42A 109.5 . .
C21 C42 H42B 109.5 . .
H42A C42 H42B 109.5 . .
C21 C42 H42C 109.5 . .
H42A C42 H42C 109.5 . .
H42B C42 H42C 109.5 . .
C32 C43 H43A 109.5 . .
C32 C43 H43B 109.5 . .
H43A C43 H43B 109.5 . .
C32 C43 H43C 109.5 . .
H43A C43 H43C 109.5 . .
H43B C43 H43C 109.5 . .
C33 C44 H44A 109.5 . .
C33 C44 H44B 109.5 . .
H44A C44 H44B 109.5 . .
C33 C44 H44C 109.5 . .
H44A C44 H44C 109.5 . .
H44B C44 H44C 109.5 . .
C1 N1 C2 113.2(4) . .
C1 N1 C35 120.4(5) . .
C2 N1 C35 123.2(5) . .
C1 N2 C5 121.8(5) . .
C1 N2 C3 112.5(4) . .
C5 N2 C3 124.9(5) . .
C4 N3 C36 122.0(5) . .
C4 N3 C2 112.3(5) . .
C36 N3 C2 125.6(5) . .
C4 N4 C6 120.6(5) . .
C4 N4 C3 112.7(5) . .
C6 N4 C3 123.9(5) . .
C7 N5 C8 112.8(5) . .
C7 N5 C5 121.8(5) . .
C8 N5 C5 125.3(5) . .
C7 N6 C11 122.6(5) . .
C7 N6 C9 112.6(5) . .
C11 N6 C9 124.1(5) . .
C10 N7 C8 112.3(4) . .
C10 N7 C6 119.5(5) . .
C8 N7 C6 120.9(5) . .
C10 N8 C9 113.8(5) . .
C10 N8 C12 122.3(5) . .
C9 N8 C12 123.0(4) . .
C13 N9 C11 121.2(5) . .
C13 N9 C14 112.5(5) . .
C11 N9 C14 126.2(5) . .
C13 N10 C17 118.9(5) . .
C13 N10 C15 113.0(4) . .
C17 N10 C15 125.5(5) . .
C16 N11 C12 122.0(5) . .
C16 N11 C14 112.5(5) . .
C12 N11 C14 125.0(5) . .
C16 N12 C18 121.2(5) . .
C16 N12 C15 112.3(5) . .
C18 N12 C15 126.5(5) . .
C19 N13 C17 117.7(5) . .
C19 N13 C20 112.5(5) . .
C17 N13 C20 125.2(5) . .
C19 N14 C21 112.4(5) . .
C19 N14 C23 121.8(5) . .
C21 N14 C23 125.7(5) . .
C22 N15 C20 112.6(5) . .
C22 N15 C18 121.3(5) . .
C20 N15 C18 125.9(5) . .
C22 N16 C24 120.8(5) . .
C22 N16 C21 112.0(5) . .
C24 N16 C21 124.1(5) . .
C25 N17 C23 123.2(5) . .
C25 N17 C26 113.4(5) . .
C23 N17 C26 123.2(5) . .
C25 N18 C27 111.8(5) . .
C25 N18 C29 122.2(5) . .
C27 N18 C29 124.3(5) . .
C28 N19 C24 120.5(5) . .
C28 N19 C26 111.1(5) . .
C24 N19 C26 122.6(5) . .
C28 N20 C30 124.1(5) . .
C28 N20 C27 111.4(5) . .
C30 N20 C27 123.7(5) . .
C31 N21 C32 112.6(5) . .
C31 N21 C29 119.9(5) . .
C32 N21 C29 127.5(5) . .
C31 N22 C33 112.6(5) . .
C31 N22 C35 119.0(5) . .
C33 N22 C35 126.1(5) . .
C34 N23 C30 122.9(5) . .
C34 N23 C32 112.3(5) . .
C30 N23 C32 124.4(5) . .
C34 N24 C36 121.3(5) . .
C34 N24 C33 113.8(5) . .
C36 N24 C33 124.9(5) . .
C1 O1 Ba1 152.4(4) . .
C7 O2 Ba1 135.1(3) . .
C13 O3 Ba1 165.0(4) . .
C25 O5 Ba1 151.3(4) . 2_766
C10 O8 Ba2 150.8(4) . .
C16 O9 Ba2 136.2(4) . .
C22 O10 Ba2 142.4(4) . .

loop_
_geom_bond_atom_site_label_1
_geom_bond_atom_site_label_2
_geom_bond_distance
_geom_bond_site_symmetry_2
Cl5 Ba2 2.673(3) .
Cl5 Ba2 3.183(3) 2_665
O1W Ba2 2.827(5) .
O2W Ba1 2.671(5) .
O3W Ba1 2.819(5) .
O4W Ba2 2.814(4) 2_665
O5W Ba2 2.901(5) 2_665
O5W Ba2 3.000(5) .
O6W Ba1 2.697(6) .
O7W Ba1 2.701(6) 2_766
O8W Ba2 2.827(6) .
Ba1 O2 2.667(4) .
Ba1 O7W 2.701(6) 2_766
Ba1 O3 2.835(4) .
Ba1 O5 2.960(4) 2_766
Ba1 O1 3.030(4) .
Ba1 Cl1 3.1957(15) .
Ba2 O9 2.645(4) .
Ba2 O8 2.790(4) .
Ba2 O4W 2.814(4) 2_665
Ba2 O10 2.863(4) .
Ba2 O5W 2.901(5) 2_665
Ba2 Cl5 3.183(3) 2_665
Ba2 Ba2 4.2051(8) 2_665
Cd1 Cl2 2.438(2) .
Cd1 Cl3 2.455(2) .
Cd1 Cl4 2.458(3) .
Cd1 Cl1 2.4818(16) .
C1 O1 1.218(7) .
C1 N2 1.369(7) .
C1 N1 1.370(7) .
C2 N3 1.461(8) .
C2 N1 1.465(8) .
C2 C37 1.510(9) .
C2 C3 1.569(7) .
C3 N2 1.463(8) .
C3 N4 1.466(8) .
C3 C38 1.525(8) .
C4 O7 1.213(8) .
C4 N4 1.362(7) .
C4 N3 1.367(8) .
C5 N2 1.443(7) .
C5 N5 1.446(7) .
C5 H5A 0.9800 .
C5 H5B 0.9800 .
C6 N4 1.452(7) .
C6 N7 1.474(7) .
C6 H6A 0.9800 .
C6 H6B 0.9800 .
C7 O2 1.234(8) .
C7 N5 1.358(8) .
C7 N6 1.364(8) .
C8 N5 1.438(7) .
C8 N7 1.465(7) .
C8 C9 1.568(8) .
C8 H8 0.9900 .
C9 N6 1.442(7) .
C9 N8 1.451(7) .
C9 H9 0.9900 .
C10 O8 1.215(7) .
C10 N8 1.359(7) .
C10 N7 1.379(8) .
C11 N6 1.433(7) .
C11 N9 1.448(7) .
C11 H11A 0.9800 .
C11 H11B 0.9800 .
C12 N11 1.443(7) .
C12 N8 1.453(7) .
C12 H12A 0.9800 .
C12 H12B 0.9800 .
C13 O3 1.229(7) .
C13 N9 1.365(7) .
C13 N10 1.370(7) .
C14 N9 1.455(7) .
C14 N11 1.471(7) .
C14 C39 1.532(8) .
C14 C15 1.566(8) .
C15 N10 1.468(7) .
C15 N12 1.469(7) .
C15 C40 1.526(9) .
C16 O9 1.227(7) .
C16 N12 1.354(8) .
C16 N11 1.356(7) .
C17 N10 1.458(7) .
C17 N13 1.461(8) .
C17 H17A 0.9800 .
C17 H17B 0.9800 .
C18 N12 1.452(7) .
C18 N15 1.467(7) .
C18 H18A 0.9800 .
C18 H18B 0.9800 .
C19 O4 1.209(7) .
C19 N14 1.357(8) .
C19 N13 1.361(8) .
C20 N15 1.441(7) .
C20 N13 1.467(7) .
C20 C41 1.514(9) .
C20 C21 1.560(9) .
C21 N14 1.448(7) .
C21 N16 1.481(8) .
C21 C42 1.539(8) .
C22 O10 1.218(7) .
C22 N16 1.368(7) .
C22 N15 1.377(8) .
C23 N17 1.440(8) .
C23 N14 1.458(8) .
C23 H23A 0.9800 .
C23 H23B 0.9800 .
C24 N19 1.439(8) .
C24 N16 1.450(8) .
C24 H24A 0.9800 .
C24 H24B 0.9800 .
C25 O5 1.222(7) .
C25 N17 1.367(8) .
C25 N18 1.372(8) .
C26 O13 1.343(15) .
C26 N17 1.440(7) .
C26 N19 1.471(6) .
C26 C27 1.538(9) .
C27 O14 1.376(11) .
C27 N18 1.450(7) .
C27 N20 1.464(7) .
C28 O11 1.228(7) .
C28 N20 1.359(8) .
C28 N19 1.370(8) .
C29 N18 1.454(8) .
C29 N21 1.463(7) .
C29 H29A 0.9800 .
C29 H29B 0.9800 .
C30 N23 1.434(7) .
C30 N20 1.448(8) .
C30 H30A 0.9800 .
C30 H30B 0.9800 .
C31 O6 1.226(7) .
C31 N21 1.367(7) .
C31 N22 1.370(8) .
C32 N21 1.432(8) .
C32 N23 1.484(8) .
C32 C43 1.542(8) .
C32 C33 1.582(8) .
C33 N22 1.448(8) .
C33 N24 1.468(8) .
C33 C44 1.511(9) .
C34 O12 1.221(7) .
C34 N24 1.352(8) .
C34 N23 1.362(7) .
C35 N22 1.450(8) .
C35 N1 1.466(7) .
C35 H35A 0.9800 .
C35 H35B 0.9800 .
C36 N3 1.451(7) .
C36 N24 1.464(7) .
C36 H36A 0.9800 .
C36 H36B 0.9800 .
C37 H37A 0.9700 .
C37 H37B 0.9700 .
C37 H37C 0.9700 .
C38 H38A 0.9700 .
C38 H38B 0.9700 .
C38 H38C 0.9700 .
C39 H39A 0.9700 .
C39 H39B 0.9700 .
C39 H39C 0.9700 .
C40 H40A 0.9700 .
C40 H40B 0.9700 .
C40 H40C 0.9700 .
C41 H41A 0.9700 .
C41 H41B 0.9700 .
C41 H41C 0.9700 .
C42 H42A 0.9700 .
C42 H42B 0.9700 .
C42 H42C 0.9700 .
C43 H43A 0.9700 .
C43 H43B 0.9700 .
C43 H43C 0.9700 .
C44 H44A 0.9700 .
C44 H44B 0.9700 .
C44 H44C 0.9700 .
O5 Ba1 2.960(4) 2_766

loop_
_platon_squeeze_void_nr
_platon_squeeze_void_average_x
_platon_squeeze_void_average_y
_platon_squeeze_void_average_z
_platon_squeeze_void_volume
_platon_squeeze_void_count_electrons
_platon_squeeze_void_content
1 -0.019 -0.001 -0.010 1299 418 ' '
2 0.243 0.426 0.719 39 16 ' '
3 0.757 0.574 0.281 39 20 ' '
